data_7237134
loop_
_publ_author_name
'He, Chunlin'
'Gao, Haixiang'
'Imler, Gregory H.'
'Parrish, Damon A.'
'Shreeve, Jean'ne M.'

_publ_section_title
;
 Boosting energetic performance by trimerizing furoxan
;
_journal_issue 20
_journal_name_full 'Journal of Materials Chemistry A'
_journal_page_first 9391
_journal_paper_doi 10.1039/C8TA02274G
_journal_volume 6
_journal_year 2018
_chemical_formula_moiety 'C6 H4 N8 O6'
_chemical_formula_sum 'C6 H4 N8 O6'
_chemical_formula_weight 284.17
_space_group_crystal_system monoclinic
_space_group_IT_number 14
_space_group_name_Hall '-P 2ybc'
_space_group_name_H-M_alt 'P 1 21/c 1'
_atom_sites_solution_hydrogens difmap
_audit_creation_method SHELXL-2014/7
_audit_update_record
;
2017-10-28 deposited with the CCDC.
2018-04-30 downloaded from the CCDC.
;
_cell_angle_alpha 90
_cell_angle_beta 97.562(3)
_cell_angle_gamma 90
_cell_formula_units_Z 4
_cell_length_a 9.5817(10)
_cell_length_b 10.2973(11)
_cell_length_c 10.5303(11)
_cell_measurement_reflns_used 2282
_cell_measurement_temperature 150(2)
_cell_measurement_theta_max 26.251
_cell_measurement_theta_min 2.779
_cell_volume 1029.94(19)
_computing_cell_refinement 'Bruker APEX3 v2015.5-2 (Bruker, 2015)'
_computing_data_collection 'Bruker APEX3 v2015.5-2 (Bruker, 2015)'
_computing_data_reduction
;
Bruker SAINT v8.34A (Bruker, 2013), Bruker XPREP v2014/2 (Bruker, 2014)
;
_computing_molecular_graphics 'Bruker SHELXTL v2014/7 (Bruker, 2014)'
_computing_publication_material 'Bruker SHELXTL v2014/7 (Bruker, 2014)'
_computing_structure_refinement 'SHELXL-2014/7 (Sheldrick, 2014)'
_computing_structure_solution 'Bruker SHELXTL v2014/7 (Bruker, 2014)'
_diffrn_ambient_temperature 150(2)
_diffrn_measured_fraction_theta_full 0.999
_diffrn_measured_fraction_theta_max 0.997
_diffrn_measurement_device_type 'Bruker SMART APEX II CCD'
_diffrn_measurement_method '\w scans'
_diffrn_radiation_monochromator graphite
_diffrn_radiation_source 'fine focus sealed tube'
_diffrn_radiation_type MoK\a
_diffrn_radiation_wavelength 0.71073
_diffrn_reflns_av_R_equivalents 0.0593
_diffrn_reflns_av_unetI/netI 0.0506
_diffrn_reflns_Laue_measured_fraction_full 0.999
_diffrn_reflns_Laue_measured_fraction_max 0.997
_diffrn_reflns_limit_h_max 11
_diffrn_reflns_limit_h_min -11
_diffrn_reflns_limit_k_max 12
_diffrn_reflns_limit_k_min -12
_diffrn_reflns_limit_l_max 13
_diffrn_reflns_limit_l_min -13
_diffrn_reflns_number 8224
_diffrn_reflns_point_group_measured_fraction_full 0.999
_diffrn_reflns_point_group_measured_fraction_max 0.997
_diffrn_reflns_theta_full 25.242
_diffrn_reflns_theta_max 26.386
_diffrn_reflns_theta_min 2.144
_exptl_absorpt_coefficient_mu 0.164
_exptl_absorpt_correction_T_max 0.7454
_exptl_absorpt_correction_T_min 0.6013
_exptl_absorpt_correction_type multi-scan
_exptl_absorpt_process_details 'SADABS v2014/5 (Bruker, 2008)'
_exptl_crystal_colour 'clear colorless'
_exptl_crystal_density_diffrn 1.833
_exptl_crystal_description plate
_exptl_crystal_F_000 576
_exptl_crystal_size_max 0.183
_exptl_crystal_size_mid 0.160
_exptl_crystal_size_min 0.040
_refine_diff_density_max 0.615
_refine_diff_density_min -0.268
_refine_diff_density_rms 0.057
_refine_ls_extinction_method none
_refine_ls_goodness_of_fit_ref 1.009
_refine_ls_hydrogen_treatment refxyz
_refine_ls_matrix_type full
_refine_ls_number_parameters 193
_refine_ls_number_reflns 2101
_refine_ls_number_restraints 9
_refine_ls_restrained_S_all 1.010
_refine_ls_R_factor_all 0.0904
_refine_ls_R_factor_gt 0.0470
_refine_ls_shift/su_max 0.000
_refine_ls_shift/su_mean 0.000
_refine_ls_structure_factor_coef Fsqd
_refine_ls_weighting_details 'w=1/[\s^2^(Fo^2^)+(0.0493P)^2^+0.7328P] where P=(Fo^2^+2Fc^2^)/3'
_refine_ls_weighting_scheme calc
_refine_ls_wR_factor_gt 0.1007
_refine_ls_wR_factor_ref 0.1182
_reflns_Friedel_coverage 0.000
_reflns_number_gt 1375
_reflns_number_total 2101
_reflns_threshold_expression 'I > 2\s(I)'
_cod_data_source_file c8ta02274g2.cif
_cod_data_source_block shrv449
_cod_original_sg_symbol_H-M 'P 21/c'
_cod_database_code 7237134
_shelx_shelxl_version_number 2014/7
_shelx_space_group_comment
;
The symmetry employed for this shelxl refinement is uniquely defined
by the following loop, which should always be used as a source of
symmetry information in preference to the above space-group names.
They are only intended as comments.
;
_shelx_estimated_absorpt_t_min 0.971
_shelx_estimated_absorpt_t_max 0.993

loop_
_space_group_symop_operation_xyz
'x, y, z'
'-x, y+1/2, -z+1/2'
'-x, -y, -z'
'x, -y-1/2, z-1/2'

loop_
_atom_site_label
_atom_site_type_symbol
_atom_site_fract_x
_atom_site_fract_y
_atom_site_fract_z
_atom_site_U_iso_or_equiv
_atom_site_adp_type
_atom_site_occupancy
_atom_site_site_symmetry_order
_atom_site_calc_flag
_atom_site_refinement_flags_adp
N1 N 1.1328(3) 0.6133(2) 0.8330(2) 0.0326(6) Uani 1 1 d .
C2 C 1.0373(3) 0.7051(3) 0.8540(2) 0.0265(6) Uani 1 1 d .
N3 N 1.0732(2) 0.8197(2) 0.9031(2) 0.0310(6) Uani 1 1 d .
O4 O 0.94789(19) 0.89173(16) 0.90023(18) 0.0305(5) Uani 1 1 d .
N5 N 0.8365(2) 0.8104(2) 0.8504(2) 0.0254(5) Uani 1 1 d .
O6 O 0.71504(19) 0.85341(17) 0.84330(18) 0.0293(5) Uani 1 1 d .
C7 C 0.8886(3) 0.6970(2) 0.8204(2) 0.0238(6) Uani 1 1 d .
C8 C 0.7939(3) 0.5948(2) 0.7698(2) 0.0248(6) Uani 1 1 d .
N9 N 0.8136(3) 0.4733(2) 0.8109(2) 0.0307(5) Uani 1 1 d .
O10 O 0.9065(2) 0.4177(2) 0.8783(2) 0.0407(5) Uani 1 1 d .
O11 O 0.6938(2) 0.39870(17) 0.7572(2) 0.0373(5) Uani 1 1 d U
N12 N 0.6031(2) 0.4789(2) 0.6839(2) 0.0333(6) Uani 1 1 d U
C13 C 0.6624(3) 0.5950(2) 0.6901(3) 0.0253(6) Uani 1 1 d U
C14 C 0.5891(3) 0.6964(2) 0.6136(2) 0.0237(6) Uani 1 1 d .
N15 N 0.6545(2) 0.7949(2) 0.5671(2) 0.0252(5) Uani 1 1 d .
O16 O 0.7793(2) 0.82921(18) 0.57554(18) 0.0301(5) Uani 1 1 d .
O17 O 0.5542(2) 0.87067(17) 0.49024(18) 0.0319(5) Uani 1 1 d .
N18 N 0.4218(2) 0.8117(2) 0.4911(2) 0.0325(6) Uani 1 1 d .
C19 C 0.4438(3) 0.7086(2) 0.5649(3) 0.0270(6) Uani 1 1 d .
N20 N 0.3396(3) 0.6309(2) 0.5934(3) 0.0344(6) Uani 1 1 d .
H20A H 0.359(3) 0.556(3) 0.625(3) 0.041 Uiso 1 1 d U
H20B H 0.256(4) 0.645(3) 0.553(3) 0.041 Uiso 1 1 d U
H1A H 1.214(4) 0.632(3) 0.867(3) 0.041 Uiso 1 1 d U
H1B H 1.104(3) 0.529(3) 0.840(3) 0.041 Uiso 1 1 d U

loop_
_atom_site_aniso_label
_atom_site_aniso_U_11
_atom_site_aniso_U_22
_atom_site_aniso_U_33
_atom_site_aniso_U_23
_atom_site_aniso_U_13
_atom_site_aniso_U_12
N1 0.0257(14) 0.0299(13) 0.0423(15) -0.0054(12) 0.0055(11) 0.0036(11)
C2 0.0302(16) 0.0236(13) 0.0263(14) 0.0022(11) 0.0063(11) 0.0037(12)
N3 0.0269(13) 0.0272(12) 0.0382(14) -0.0017(10) 0.0016(10) 0.0045(10)
O4 0.0292(11) 0.0215(9) 0.0396(11) -0.0050(8) 0.0002(9) 0.0017(8)
N5 0.0277(13) 0.0193(10) 0.0295(12) -0.0002(9) 0.0044(10) 0.0002(10)
O6 0.0271(11) 0.0224(9) 0.0391(11) -0.0033(8) 0.0064(8) 0.0051(8)
C7 0.0288(16) 0.0199(12) 0.0240(13) -0.0001(11) 0.0084(11) 0.0031(11)
C8 0.0312(16) 0.0159(12) 0.0300(14) 0.0010(10) 0.0137(12) 0.0020(11)
N9 0.0353(14) 0.0254(11) 0.0321(13) 0.0028(10) 0.0067(11) 0.0079(11)
O10 0.0442(14) 0.0340(11) 0.0424(13) 0.0042(10) 0.0003(10) 0.0046(10)
O11 0.0418(12) 0.0206(9) 0.0506(12) 0.0031(8) 0.0107(9) -0.0056(8)
N12 0.0373(13) 0.0204(9) 0.0443(14) 0.0014(9) 0.0129(10) -0.0017(8)
C13 0.0286(15) 0.0174(10) 0.0327(15) -0.0023(10) 0.0148(12) -0.0018(10)
C14 0.0263(15) 0.0185(12) 0.0279(14) -0.0048(11) 0.0095(11) -0.0061(11)
N15 0.0257(14) 0.0219(11) 0.0285(12) -0.0027(9) 0.0049(10) -0.0054(10)
O16 0.0268(11) 0.0284(10) 0.0361(11) -0.0014(8) 0.0076(8) -0.0114(8)
O17 0.0291(11) 0.0253(9) 0.0409(12) 0.0070(8) 0.0031(9) -0.0057(9)
N18 0.0262(14) 0.0254(12) 0.0458(14) 0.0029(11) 0.0043(11) -0.0073(10)
C19 0.0257(15) 0.0217(13) 0.0347(15) -0.0046(12) 0.0076(12) -0.0032(11)
N20 0.0264(14) 0.0230(12) 0.0540(17) 0.0056(11) 0.0067(12) -0.0045(11)

loop_
_atom_type_symbol
_atom_type_description
_atom_type_scat_dispersion_real
_atom_type_scat_dispersion_imag
_atom_type_scat_source
C C 0.0033 0.0016 'International Tables Vol C Tables 4.2.6.8 and 6.1.1.4'
H H 0.0000 0.0000 'International Tables Vol C Tables 4.2.6.8 and 6.1.1.4'
N N 0.0061 0.0033 'International Tables Vol C Tables 4.2.6.8 and 6.1.1.4'
O O 0.0106 0.0060 'International Tables Vol C Tables 4.2.6.8 and 6.1.1.4'

loop_
_geom_angle_atom_site_label_1
_geom_angle_atom_site_label_2
_geom_angle_atom_site_label_3
_geom_angle
C2 N1 H1A 112(2)
C2 N1 H1B 115.6(19)
H1A N1 H1B 117(3)
N3 C2 N1 122.9(3)
N3 C2 C7 110.6(2)
N1 C2 C7 126.4(2)
C2 N3 O4 106.6(2)
N5 O4 N3 107.33(17)
O6 N5 C7 133.0(2)
O6 N5 O4 118.12(19)
C7 N5 O4 108.9(2)
N5 C7 C2 106.6(2)
N5 C7 C8 119.4(2)
C2 C7 C8 133.9(2)
N9 C8 C13 105.7(2)
N9 C8 C7 120.7(3)
C13 C8 C7 133.1(2)
O10 N9 C8 134.5(3)
O10 N9 O11 117.8(2)
C8 N9 O11 107.7(2)
N12 O11 N9 108.42(17)
C13 N12 O11 106.4(2)
N12 C13 C8 111.8(2)
N12 C13 C14 116.9(3)
C8 C13 C14 131.3(2)
N15 C14 C19 106.7(2)
N15 C14 C13 122.9(2)
C19 C14 C13 130.2(2)
O16 N15 C14 133.9(2)
O16 N15 O17 117.56(19)
C14 N15 O17 108.5(2)
N15 O17 N18 107.74(17)
C19 N18 O17 106.1(2)
N18 C19 N20 123.1(3)
N18 C19 C14 110.9(2)
N20 C19 C14 125.9(3)
C19 N20 H20A 120(2)
C19 N20 H20B 117(2)
H20A N20 H20B 119(3)

loop_
_geom_bond_atom_site_label_1
_geom_bond_atom_site_label_2
_geom_bond_distance
N1 C2 1.355(3)
N1 H1A 0.83(3)
N1 H1B 0.92(3)
C2 N3 1.316(3)
C2 C7 1.424(4)
N3 O4 1.408(3)
O4 N5 1.403(3)
N5 O6 1.239(3)
N5 C7 1.324(3)
C7 C8 1.445(4)
C8 N9 1.329(3)
C8 C13 1.419(4)
N9 O10 1.208(3)
N9 O11 1.434(3)
O11 N12 1.362(3)
N12 C13 1.321(3)
C13 C14 1.444(4)
C14 N15 1.320(3)
C14 C19 1.424(4)
N15 O16 1.239(3)
N15 O17 1.408(3)
O17 N18 1.408(3)
N18 C19 1.316(3)
C19 N20 1.343(3)
N20 H20A 0.85(3)
N20 H20B 0.87(3)

loop_
_geom_hbond_atom_site_label_D
_geom_hbond_atom_site_label_H
_geom_hbond_atom_site_label_A
_geom_hbond_distance_DH
_geom_hbond_distance_HA
_geom_hbond_distance_DA
_geom_hbond_angle_DHA
_geom_hbond_site_symmetry_A
N20 H20A O6 0.85(3) 2.24(3) 2.996(3) 147(3) 2_646
N20 H20A N12 0.85(3) 2.47(3) 3.016(4) 123(3) .
N20 H20B N3 0.87(3) 2.23(3) 3.073(4) 165(3) 4_475
N1 H1A N18 0.83(3) 2.31(3) 3.134(4) 171(3) 4_676
N1 H1B O10 0.92(3) 2.29(3) 3.043(3) 139(3) .
N1 H1B O16 0.92(3) 2.45(3) 3.159(3) 134(2) 2_746

loop_
_geom_torsion_atom_site_label_1
_geom_torsion_atom_site_label_2
_geom_torsion_atom_site_label_3
_geom_torsion_atom_site_label_4
_geom_torsion
N1 C2 N3 O4 175.0(2)
C7 C2 N3 O4 -1.3(3)
C2 N3 O4 N5 1.9(3)
N3 O4 N5 O6 177.7(2)
N3 O4 N5 C7 -1.8(3)
O6 N5 C7 C2 -178.4(2)
O4 N5 C7 C2 1.0(3)
O6 N5 C7 C8 -0.9(4)
O4 N5 C7 C8 178.4(2)
N3 C2 C7 N5 0.2(3)
N1 C2 C7 N5 -176.0(2)
N3 C2 C7 C8 -176.7(3)
N1 C2 C7 C8 7.2(5)
N5 C7 C8 N9 -136.5(3)
C2 C7 C8 N9 40.0(4)
N5 C7 C8 C13 33.7(4)
C2 C7 C8 C13 -149.7(3)
C13 C8 N9 O10 178.7(3)
C7 C8 N9 O10 -8.6(4)
C13 C8 N9 O11 -0.4(3)
C7 C8 N9 O11 172.2(2)
O10 N9 O11 N12 -179.4(2)
C8 N9 O11 N12 -0.1(3)
N9 O11 N12 C13 0.6(3)
O11 N12 C13 C8 -0.9(3)
O11 N12 C13 C14 176.7(2)
N9 C8 C13 N12 0.9(3)
C7 C8 C13 N12 -170.5(3)
N9 C8 C13 C14 -176.3(3)
C7 C8 C13 C14 12.4(5)
N12 C13 C14 N15 -150.7(2)
C8 C13 C14 N15 26.3(4)
N12 C13 C14 C19 23.7(4)
C8 C13 C14 C19 -159.3(3)
C19 C14 N15 O16 -177.8(2)
C13 C14 N15 O16 -2.2(4)
C19 C14 N15 O17 0.4(3)
C13 C14 N15 O17 175.9(2)
O16 N15 O17 N18 177.9(2)
C14 N15 O17 N18 -0.5(2)
N15 O17 N18 C19 0.5(3)
O17 N18 C19 N20 176.8(2)
O17 N18 C19 C14 -0.3(3)
N15 C14 C19 N18 -0.1(3)
C13 C14 C19 N18 -175.2(3)
N15 C14 C19 N20 -177.0(3)
C13 C14 C19 N20 7.9(4)
